data_7116982
loop_
_publ_author_name
'G. Gangadhararao'
'R. N. Prasad Tulichala'
'K. C. Kumara Swamy'

_publ_section_title
;
 Spontaneous resolution upon crystallization of allenyl-bis-phosphine
 oxides
;
_journal_name_full Chem.Commun.
_journal_page_first 7168
_journal_paper_doi 10.1039/C5cc00232J
_journal_volume 51
_journal_year 2015
_chemical_formula_sum 'C39 H29 N O4 P2'
_chemical_formula_weight 637.57
_chemical_name_systematic
; 
 ? 
;
_space_group_IT_number 19
_symmetry_cell_setting orthorhombic
_symmetry_space_group_name_Hall 'P 2ac 2ab'
_symmetry_space_group_name_H-M 'P 21 21 21'
_atom_sites_solution_hydrogens geom
_atom_sites_solution_primary direct
_atom_sites_solution_secondary difmap
_audit_creation_method SHELXL-97
_audit_update_record
;
2014-12-30 deposited with the CCDC.
2015-03-17 downloaded from the CCDC.
;
_cell_angle_alpha 90.00
_cell_angle_beta 90.00
_cell_angle_gamma 90.00
_cell_formula_units_Z 4
_cell_length_a 11.2810(5)
_cell_length_b 16.1001(8)
_cell_length_c 17.7437(7)
_cell_measurement_reflns_used 3783
_cell_measurement_temperature 293(2)
_cell_measurement_theta_max 28.8885
_cell_measurement_theta_min 2.6160
_cell_volume 3222.7(2)
_computing_cell_refinement 'CrysAlisPro, Oxford Diffraction Ltd.'
_computing_data_collection 'CrysAlisPro, Oxford Diffraction Ltd.'
_computing_data_reduction 'CrysAlisPro, Oxford Diffraction Ltd.'
_computing_structure_refinement 'SHELXL-97 (Sheldrick, 1997)'
_computing_structure_solution 'SHELXS-97 (Sheldrick, 1990)'
_diffrn_ambient_temperature 293(2)
_diffrn_measured_fraction_theta_full 0.998
_diffrn_measured_fraction_theta_max 0.998
_diffrn_measurement_device_type 'CCD area detector'
_diffrn_measurement_method 'phi and omega scans'
_diffrn_radiation_monochromator graphite
_diffrn_radiation_source 'fine-focus sealed tube'
_diffrn_radiation_type MoK\a
_diffrn_radiation_wavelength 0.71073
_diffrn_reflns_av_R_equivalents 0.0663
_diffrn_reflns_av_sigmaI/netI 0.1083
_diffrn_reflns_limit_h_max 12
_diffrn_reflns_limit_h_min -13
_diffrn_reflns_limit_k_max 18
_diffrn_reflns_limit_k_min -19
_diffrn_reflns_limit_l_max 21
_diffrn_reflns_limit_l_min -19
_diffrn_reflns_number 12778
_diffrn_reflns_theta_full 25.00
_diffrn_reflns_theta_max 25.00
_diffrn_reflns_theta_min 2.62
_diffrn_standards_decay_% none
_diffrn_standards_interval_count 'not applicable'
_diffrn_standards_interval_time 'not applicable'
_diffrn_standards_number 'not applicable'
_exptl_absorpt_coefficient_mu 0.178
_exptl_absorpt_correction_T_max 0.9755
_exptl_absorpt_correction_T_min 0.9652
_exptl_absorpt_correction_type empirical
_exptl_absorpt_process_details 'CrysAlisPro, Oxford Diffraction Ltd.'
_exptl_crystal_colour colorless
_exptl_crystal_density_diffrn 1.314
_exptl_crystal_density_method 'not measured'
_exptl_crystal_description blocks
_exptl_crystal_F_000 1328
_exptl_crystal_recrystallization_method 'Re-crystallisation from solvent: '
_exptl_crystal_size_max 0.20
_exptl_crystal_size_mid 0.18
_exptl_crystal_size_min 0.14
_refine_diff_density_max 0.300
_refine_diff_density_min -0.202
_refine_diff_density_rms 0.045
_refine_ls_abs_structure_details 'Flack H D (1983), Acta Cryst. A39, 876-881'
_refine_ls_abs_structure_Flack -0.09(12)
_refine_ls_extinction_method none
_refine_ls_goodness_of_fit_ref 0.964
_refine_ls_hydrogen_treatment mixed
_refine_ls_matrix_type full
_refine_ls_number_parameters 415
_refine_ls_number_reflns 5547
_refine_ls_number_restraints 0
_refine_ls_restrained_S_all 0.964
_refine_ls_R_factor_all 0.0982
_refine_ls_R_factor_gt 0.0586
_refine_ls_shift/su_max 0.001
_refine_ls_shift/su_mean 0.000
_refine_ls_structure_factor_coef Fsqd
_refine_ls_weighting_details 'calc w=1/[\s^2^(Fo^2^)+(0.0338P)^2^+0.0000P] where P=(Fo^2^+2Fc^2^)/3'
_refine_ls_weighting_scheme calc
_refine_ls_wR_factor_gt 0.0989
_refine_ls_wR_factor_ref 0.1120
_reflns_number_gt 3681
_reflns_number_total 5547
_reflns_threshold_expression >2sigma(I)
_cod_data_source_file c5cc00232j2.cif
_cod_data_source_block compound-6
_cod_original_sg_symbol_H-M P2(1)2(1)2(1)
_cod_database_code 7116982

loop_
_symmetry_equiv_pos_as_xyz
'x, y, z'
'-x+1/2, -y, z+1/2'
'-x, y+1/2, -z+1/2'
'x+1/2, -y+1/2, -z'

loop_
_atom_site_label
_atom_site_type_symbol
_atom_site_fract_x
_atom_site_fract_y
_atom_site_fract_z
_atom_site_U_iso_or_equiv
_atom_site_adp_type
_atom_site_occupancy
_atom_site_symmetry_multiplicity
_atom_site_calc_flag
_atom_site_refinement_flags
_atom_site_disorder_assembly
_atom_site_disorder_group
P1 P 0.04730(9) 1.07925(7) 0.89717(6) 0.0339(3) Uani 1 1 d . . .
P2 P 0.36507(10) 0.87545(7) 0.89680(6) 0.0358(3) Uani 1 1 d . . .
C19 C 0.1280(4) 1.0215(3) 0.8253(2) 0.0324(10) Uani 1 1 d . . .
O1 O -0.0470(3) 1.12986(18) 0.86249(13) 0.0451(8) Uani 1 1 d . . .
O2 O 0.3709(3) 0.8868(2) 0.97964(14) 0.0554(9) Uani 1 1 d . . .
C22 C 0.2429(4) 0.8133(3) 0.8655(2) 0.0338(10) Uani 1 1 d . . .
C20 C 0.2400(4) 1.0015(3) 0.83667(18) 0.0299(10) Uani 1 1 d . . .
C35 C 0.5354(4) 1.0187(3) 0.7782(2) 0.0452(12) Uani 1 1 d . . .
C21 C 0.3475(4) 0.9748(3) 0.84757(19) 0.0317(10) Uani 1 1 d . . .
C23 C 0.2071(4) 0.8088(3) 0.7911(2) 0.0422(12) Uani 1 1 d . . .
H23 H 0.2461 0.8404 0.7549 0.051 Uiso 1 1 calc R . .
C1 C -0.0083(4) 1.0045(3) 0.9641(2) 0.0364(11) Uani 1 1 d . . .
C7 C 0.1582(3) 1.1424(3) 0.9437(2) 0.0363(11) Uani 1 1 d . . .
C14 C 0.1201(5) 1.0134(3) 0.6849(2) 0.0575(14) Uani 1 1 d . . .
H14 H 0.1932 1.0398 0.6820 0.069 Uiso 1 1 calc R . .
C34 C 0.4557(4) 1.0268(3) 0.8358(2) 0.0374(11) Uani 1 1 d . . .
C13 C 0.0650(4) 0.9987(3) 0.7544(2) 0.0364(11) Uani 1 1 d . . .
C28 C 0.5004(4) 0.8300(3) 0.8597(2) 0.0370(11) Uani 1 1 d . . .
C33 C 0.5032(4) 0.7747(3) 0.8003(2) 0.0486(13) Uani 1 1 d . . .
H33 H 0.4334 0.7602 0.7757 0.058 Uiso 1 1 calc R . .
C39 C 0.4844(4) 1.0829(3) 0.8920(3) 0.0519(12) Uani 1 1 d . . .
H39 H 0.4334 1.0898 0.9327 0.062 Uiso 1 1 calc R . .
C27 C 0.1842(4) 0.7649(3) 0.9189(3) 0.0531(13) Uani 1 1 d . . .
H27 H 0.2070 0.7667 0.9692 0.064 Uiso 1 1 calc R . .
C29 C 0.6067(4) 0.8511(3) 0.8943(3) 0.0522(13) Uani 1 1 d . . .
H29 H 0.6063 0.8886 0.9342 0.063 Uiso 1 1 calc R . .
C4 C -0.1001(5) 0.8941(3) 1.0686(3) 0.0663(16) Uani 1 1 d . . .
H4 H -0.1305 0.8573 1.1040 0.080 Uiso 1 1 calc R . .
C36 C 0.6401(4) 1.0631(3) 0.7750(3) 0.0623(15) Uani 1 1 d . . .
H36 H 0.6922 1.0556 0.7349 0.075 Uiso 1 1 calc R . .
C12 C 0.1920(4) 1.1324(3) 1.0182(2) 0.0529(13) Uani 1 1 d . . .
H12 H 0.1593 1.0899 1.0471 0.063 Uiso 1 1 calc R . .
C2 C 0.0656(4) 0.9466(3) 0.9987(2) 0.0530(13) Uani 1 1 d . . .
H2 H 0.1459 0.9451 0.9870 0.064 Uiso 1 1 calc R . .
C26 C 0.0903(4) 0.7136(3) 0.8961(4) 0.0694(16) Uani 1 1 d . . .
H26 H 0.0495 0.6818 0.9314 0.083 Uiso 1 1 calc R . .
N1 N 0.5120(5) 0.9604(3) 0.7155(2) 0.0723(15) Uani 1 1 d . . .
C30 C 0.7118(4) 0.8180(4) 0.8709(3) 0.0646(16) Uani 1 1 d . . .
H30 H 0.7821 0.8330 0.8947 0.078 Uiso 1 1 calc R . .
C6 C -0.1276(4) 1.0073(3) 0.9824(2) 0.0496(12) Uani 1 1 d . . .
H6 H -0.1768 1.0466 0.9601 0.060 Uiso 1 1 calc R . .
C8 C 0.2069(4) 1.2068(3) 0.9031(3) 0.0574(14) Uani 1 1 d . . .
H8 H 0.1833 1.2148 0.8535 0.069 Uiso 1 1 calc R . .
C3 C 0.0188(5) 0.8917(3) 1.0505(2) 0.0616(15) Uani 1 1 d . . .
H3 H 0.0678 0.8526 1.0733 0.074 Uiso 1 1 calc R . .
C32 C 0.6107(5) 0.7406(3) 0.7772(3) 0.0654(15) Uani 1 1 d . . .
H32 H 0.6126 0.7026 0.7377 0.079 Uiso 1 1 calc R . .
C18 C -0.0437(4) 0.9600(3) 0.7569(2) 0.0599(14) Uani 1 1 d . . .
H18 H -0.0800 0.9503 0.8032 0.072 Uiso 1 1 calc R . .
C17 C -0.0993(5) 0.9356(4) 0.6912(3) 0.085(2) Uani 1 1 d . . .
H17 H -0.1732 0.9101 0.6932 0.102 Uiso 1 1 calc R . .
C24 C 0.1141(5) 0.7580(3) 0.7699(3) 0.0582(14) Uani 1 1 d . . .
H24 H 0.0894 0.7568 0.7199 0.070 Uiso 1 1 calc R . .
O4 O 0.4089(4) 0.9454(3) 0.6981(2) 0.0991(16) Uani 1 1 d . . .
C9 C 0.2898(5) 1.2597(4) 0.9342(3) 0.0758(17) Uani 1 1 d . . .
H9 H 0.3219 1.3028 0.9059 0.091 Uiso 1 1 calc R . .
C16 C -0.0458(6) 0.9490(4) 0.6234(3) 0.089(2) Uani 1 1 d . . .
H16 H -0.0829 0.9319 0.5793 0.106 Uiso 1 1 calc R . .
O3 O 0.5955(4) 0.9302(3) 0.6804(2) 0.1079(16) Uani 1 1 d . . .
C37 C 0.6660(4) 1.1175(4) 0.8307(3) 0.0698(16) Uani 1 1 d . . .
H37 H 0.7368 1.1472 0.8296 0.084 Uiso 1 1 calc R . .
C31 C 0.7138(5) 0.7631(4) 0.8127(3) 0.0750(17) Uani 1 1 d . . .
H31 H 0.7855 0.7406 0.7969 0.090 Uiso 1 1 calc R . .
C25 C 0.0592(5) 0.7104(3) 0.8216(3) 0.0664(15) Uani 1 1 d . . .
H25 H -0.0009 0.6746 0.8064 0.080 Uiso 1 1 calc R . .
C38 C 0.5876(5) 1.1288(4) 0.8887(3) 0.0713(16) Uani 1 1 d . . .
H38 H 0.6040 1.1676 0.9261 0.086 Uiso 1 1 calc R . .
C10 C 0.3239(5) 1.2477(4) 1.0071(4) 0.0729(18) Uani 1 1 d . . .
H10 H 0.3812 1.2821 1.0283 0.087 Uiso 1 1 calc R . .
C5 C -0.1736(5) 0.9508(4) 1.0345(3) 0.0640(15) Uani 1 1 d . . .
H5 H -0.2540 0.9516 1.0461 0.077 Uiso 1 1 calc R . .
C15 C 0.0610(6) 0.9870(4) 0.6199(3) 0.0730(18) Uani 1 1 d . . .
H15 H 0.0960 0.9957 0.5731 0.088 Uiso 1 1 calc R . .
C11 C 0.2743(5) 1.1856(4) 1.0495(3) 0.0742(18) Uani 1 1 d . . .
H11 H 0.2964 1.1792 1.0996 0.089 Uiso 1 1 calc R . .

loop_
_atom_site_aniso_label
_atom_site_aniso_U_11
_atom_site_aniso_U_22
_atom_site_aniso_U_33
_atom_site_aniso_U_23
_atom_site_aniso_U_13
_atom_site_aniso_U_12
P1 0.0323(6) 0.0319(7) 0.0376(6) 0.0004(6) 0.0009(6) 0.0034(6)
P2 0.0349(6) 0.0348(7) 0.0377(6) 0.0003(6) -0.0035(5) -0.0013(6)
C19 0.032(2) 0.029(3) 0.037(2) 0.001(2) 0.003(2) 0.002(2)
O1 0.0433(17) 0.0431(19) 0.0488(16) 0.0017(15) -0.0023(14) 0.0143(18)
O2 0.058(2) 0.063(2) 0.0452(16) -0.0016(17) -0.0052(15) 0.000(2)
C22 0.033(3) 0.028(3) 0.040(2) 0.001(2) 0.0061(19) -0.002(2)
C20 0.041(3) 0.021(2) 0.027(2) -0.002(2) 0.002(2) -0.007(2)
C35 0.042(3) 0.041(3) 0.052(3) 0.007(2) 0.003(2) -0.007(3)
C21 0.031(3) 0.029(3) 0.035(2) -0.004(2) -0.0053(19) -0.001(2)
C23 0.042(3) 0.036(3) 0.049(3) -0.005(2) -0.002(2) -0.007(2)
C1 0.039(3) 0.035(3) 0.035(2) -0.004(2) 0.0088(19) -0.002(2)
C7 0.033(2) 0.030(3) 0.046(2) -0.004(2) 0.005(2) 0.000(2)
C14 0.080(4) 0.059(4) 0.033(2) -0.001(3) 0.004(3) 0.019(3)
C34 0.027(2) 0.034(3) 0.051(2) 0.009(2) -0.003(2) 0.002(2)
C13 0.038(3) 0.034(3) 0.038(2) -0.006(2) -0.004(2) 0.013(2)
C28 0.038(3) 0.035(3) 0.038(2) 0.004(2) -0.007(2) -0.003(2)
C33 0.039(3) 0.055(3) 0.052(3) -0.004(3) 0.000(2) 0.001(3)
C39 0.041(3) 0.050(3) 0.064(3) 0.004(3) -0.005(3) -0.015(3)
C27 0.054(3) 0.042(3) 0.064(3) 0.007(3) 0.004(3) 0.001(3)
C29 0.043(3) 0.061(4) 0.053(3) -0.003(3) -0.012(2) 0.009(3)
C4 0.082(4) 0.053(4) 0.064(3) 0.007(3) 0.024(3) -0.018(3)
C36 0.037(3) 0.067(4) 0.083(4) 0.028(3) 0.009(3) -0.003(3)
C12 0.068(3) 0.050(3) 0.040(2) 0.002(3) -0.011(2) -0.010(3)
C2 0.055(3) 0.048(3) 0.057(3) 0.005(3) 0.020(2) 0.009(3)
C26 0.056(4) 0.043(3) 0.109(4) 0.018(4) 0.017(3) -0.015(3)
N1 0.058(3) 0.086(4) 0.073(3) 0.017(3) 0.022(3) 0.002(3)
C30 0.038(3) 0.081(5) 0.075(4) -0.001(3) -0.010(3) 0.008(3)
C6 0.040(3) 0.055(3) 0.053(3) -0.002(3) 0.005(2) 0.000(3)
C8 0.070(4) 0.048(3) 0.054(3) 0.011(3) 0.000(3) -0.016(3)
C3 0.079(4) 0.044(3) 0.062(3) 0.019(3) 0.017(3) 0.005(3)
C32 0.063(4) 0.065(4) 0.069(3) -0.017(3) 0.015(3) 0.005(3)
C18 0.044(3) 0.083(4) 0.053(3) -0.014(3) -0.002(2) -0.003(3)
C17 0.053(4) 0.120(6) 0.082(4) -0.046(4) -0.023(3) -0.001(4)
C24 0.058(4) 0.054(4) 0.062(3) -0.011(3) -0.013(3) -0.008(3)
O4 0.079(3) 0.137(4) 0.082(3) -0.031(3) 0.015(2) -0.016(3)
C9 0.081(4) 0.054(4) 0.092(4) -0.008(4) 0.004(4) -0.034(4)
C16 0.099(5) 0.118(6) 0.048(3) -0.033(3) -0.035(4) 0.049(5)
O3 0.092(3) 0.121(4) 0.110(3) -0.016(3) 0.051(3) 0.014(3)
C37 0.041(3) 0.068(4) 0.101(4) 0.028(4) -0.020(3) -0.020(3)
C31 0.043(4) 0.097(5) 0.085(4) -0.005(4) 0.003(3) 0.013(4)
C25 0.051(3) 0.049(4) 0.099(4) -0.010(4) -0.010(3) -0.007(3)
C38 0.062(4) 0.065(4) 0.087(4) 0.000(4) -0.026(3) -0.022(3)
C10 0.063(4) 0.051(4) 0.105(5) -0.036(4) -0.012(4) -0.007(3)
C5 0.048(3) 0.081(4) 0.064(3) 0.000(3) 0.015(3) -0.016(3)
C15 0.084(4) 0.090(5) 0.046(3) -0.004(3) 0.003(3) 0.025(4)
C11 0.096(5) 0.067(4) 0.059(3) -0.024(3) -0.029(3) -0.002(4)

loop_
_atom_type_symbol
_atom_type_description
_atom_type_scat_dispersion_real
_atom_type_scat_dispersion_imag
_atom_type_scat_source
C C 0.0033 0.0016 'International Tables Vol C Tables 4.2.6.8 and 6.1.1.4'
H H 0.0000 0.0000 'International Tables Vol C Tables 4.2.6.8 and 6.1.1.4'
N N 0.0061 0.0033 'International Tables Vol C Tables 4.2.6.8 and 6.1.1.4'
O O 0.0106 0.0060 'International Tables Vol C Tables 4.2.6.8 and 6.1.1.4'
P P 0.1023 0.0942 'International Tables Vol C Tables 4.2.6.8 and 6.1.1.4'

loop_
_geom_angle_atom_site_label_1
_geom_angle_atom_site_label_2
_geom_angle_atom_site_label_3
_geom_angle
_geom_angle_site_symmetry_1
_geom_angle_site_symmetry_3
O1 P1 C1 113.16(19) . .
O1 P1 C7 112.23(18) . .
C1 P1 C7 108.33(19) . .
O1 P1 C19 110.52(17) . .
C1 P1 C19 107.07(19) . .
C7 P1 C19 105.08(19) . .
O2 P2 C22 114.21(18) . .
O2 P2 C28 111.81(18) . .
C22 P2 C28 108.01(19) . .
O2 P2 C21 111.71(18) . .
C22 P2 C21 104.88(19) . .
C28 P2 C21 105.64(19) . .
C20 C19 C13 121.7(4) . .
C20 C19 P1 119.8(3) . .
C13 C19 P1 118.6(3) . .
C23 C22 C27 118.8(4) . .
C23 C22 P2 123.3(3) . .
C27 C22 P2 117.9(3) . .
C21 C20 C19 174.8(5) . .
C34 C35 C36 123.0(5) . .
C34 C35 N1 120.4(4) . .
C36 C35 N1 116.7(4) . .
C20 C21 C34 123.8(4) . .
C20 C21 P2 117.4(3) . .
C34 C21 P2 117.8(3) . .
C22 C23 C24 120.8(4) . .
C22 C23 H23 119.6 . .
C24 C23 H23 119.6 . .
C6 C1 C2 120.0(4) . .
C6 C1 P1 118.1(4) . .
C2 C1 P1 121.9(3) . .
C8 C7 C12 118.5(4) . .
C8 C7 P1 117.4(3) . .
C12 C7 P1 124.0(3) . .
C15 C14 C13 117.6(5) . .
C15 C14 H14 121.2 . .
C13 C14 H14 121.2 . .
C35 C34 C39 116.6(4) . .
C35 C34 C21 126.0(4) . .
C39 C34 C21 117.1(4) . .
C18 C13 C14 120.0(4) . .
C18 C13 C19 120.5(4) . .
C14 C13 C19 119.4(4) . .
C33 C28 C29 118.3(4) . .
C33 C28 P2 123.8(3) . .
C29 C28 P2 117.9(3) . .
C28 C33 C32 120.0(4) . .
C28 C33 H33 120.0 . .
C32 C33 H33 120.0 . .
C38 C39 C34 121.0(5) . .
C38 C39 H39 119.5 . .
C34 C39 H39 119.5 . .
C22 C27 C26 119.5(4) . .
C22 C27 H27 120.2 . .
C26 C27 H27 120.2 . .
C30 C29 C28 121.4(5) . .
C30 C29 H29 119.3 . .
C28 C29 H29 119.3 . .
C5 C4 C3 120.2(5) . .
C5 C4 H4 119.9 . .
C3 C4 H4 119.9 . .
C37 C36 C35 119.3(5) . .
C37 C36 H36 120.4 . .
C35 C36 H36 120.4 . .
C11 C12 C7 119.7(5) . .
C11 C12 H12 120.1 . .
C7 C12 H12 120.1 . .
C3 C2 C1 119.6(4) . .
C3 C2 H2 120.2 . .
C1 C2 H2 120.2 . .
C25 C26 C27 119.6(5) . .
C25 C26 H26 120.2 . .
C27 C26 H26 120.2 . .
O4 N1 O3 121.4(5) . .
O4 N1 C35 118.9(5) . .
O3 N1 C35 119.6(5) . .
C31 C30 C29 120.0(5) . .
C31 C30 H30 120.0 . .
C29 C30 H30 120.0 . .
C1 C6 C5 119.7(5) . .
C1 C6 H6 120.2 . .
C5 C6 H6 120.2 . .
C7 C8 C9 121.8(4) . .
C7 C8 H8 119.1 . .
C9 C8 H8 119.1 . .
C4 C3 C2 120.6(5) . .
C4 C3 H3 119.7 . .
C2 C3 H3 119.7 . .
C31 C32 C33 119.9(5) . .
C31 C32 H32 120.1 . .
C33 C32 H32 120.1 . .
C13 C18 C17 120.4(5) . .
C13 C18 H18 119.8 . .
C17 C18 H18 119.8 . .
C16 C17 C18 119.9(5) . .
C16 C17 H17 120.0 . .
C18 C17 H17 120.0 . .
C25 C24 C23 120.0(5) . .
C25 C24 H24 120.0 . .
C23 C24 H24 120.0 . .
C10 C9 C8 118.9(5) . .
C10 C9 H9 120.6 . .
C8 C9 H9 120.6 . .
C15 C16 C17 120.4(5) . .
C15 C16 H16 119.8 . .
C17 C16 H16 119.8 . .
C36 C37 C38 119.7(5) . .
C36 C37 H37 120.2 . .
C38 C37 H37 120.2 . .
C30 C31 C32 120.5(5) . .
C30 C31 H31 119.8 . .
C32 C31 H31 119.8 . .
C24 C25 C26 121.2(5) . .
C24 C25 H25 119.4 . .
C26 C25 H25 119.4 . .
C37 C38 C39 120.5(5) . .
C37 C38 H38 119.8 . .
C39 C38 H38 119.8 . .
C9 C10 C11 120.6(5) . .
C9 C10 H10 119.7 . .
C11 C10 H10 119.7 . .
C4 C5 C6 120.0(5) . .
C4 C5 H5 120.0 . .
C6 C5 H5 120.0 . .
C16 C15 C14 121.7(5) . .
C16 C15 H15 119.2 . .
C14 C15 H15 119.2 . .
C10 C11 C12 120.5(5) . .
C10 C11 H11 119.8 . .
C12 C11 H11 119.8 . .

loop_
_geom_bond_atom_site_label_1
_geom_bond_atom_site_label_2
_geom_bond_distance
_geom_bond_site_symmetry_2
P1 O1 1.474(3) .
P1 C1 1.804(4) .
P1 C7 1.812(4) .
P1 C19 1.821(4) .
P2 O2 1.483(3) .
P2 C22 1.792(4) .
P2 C28 1.816(4) .
P2 C21 1.834(4) .
C19 C20 1.319(6) .
C19 C13 1.492(5) .
C22 C23 1.382(5) .
C22 C27 1.393(5) .
C20 C21 1.300(6) .
C35 C34 1.367(5) .
C35 C36 1.382(6) .
C35 N1 1.479(6) .
C21 C34 1.495(5) .
C23 C24 1.383(6) .
C23 H23 0.9300 .
C1 C6 1.386(6) .
C1 C2 1.392(6) .
C7 C8 1.376(5) .
C7 C12 1.385(5) .
C14 C15 1.397(7) .
C14 C13 1.401(5) .
C14 H14 0.9300 .
C34 C39 1.385(6) .
C13 C18 1.376(6) .
C28 C33 1.381(5) .
C28 C29 1.390(5) .
C33 C32 1.393(6) .
C33 H33 0.9300 .
C39 C38 1.379(6) .
C39 H39 0.9300 .
C27 C26 1.403(6) .
C27 H27 0.9300 .
C29 C30 1.365(6) .
C29 H29 0.9300 .
C4 C5 1.374(6) .
C4 C3 1.380(6) .
C4 H4 0.9300 .
C36 C37 1.354(7) .
C36 H36 0.9300 .
C12 C11 1.380(6) .
C12 H12 0.9300 .
C2 C3 1.380(6) .
C2 H2 0.9300 .
C26 C25 1.369(7) .
C26 H26 0.9300 .
N1 O4 1.227(5) .
N1 O3 1.229(5) .
C30 C31 1.359(7) .
C30 H30 0.9300 .
C6 C5 1.396(6) .
C6 H6 0.9300 .
C8 C9 1.380(6) .
C8 H8 0.9300 .
C3 H3 0.9300 .
C32 C31 1.371(6) .
C32 H32 0.9300 .
C18 C17 1.382(6) .
C18 H18 0.9300 .
C17 C16 1.363(7) .
C17 H17 0.9300 .
C24 C25 1.346(6) .
C24 H24 0.9300 .
C9 C10 1.363(7) .
C9 H9 0.9300 .
C16 C15 1.352(8) .
C16 H16 0.9300 .
C37 C38 1.369(7) .
C37 H37 0.9300 .
C31 H31 0.9300 .
C25 H25 0.9300 .
C38 H38 0.9300 .
C10 C11 1.371(7) .
C10 H10 0.9300 .
C5 H5 0.9300 .
C15 H15 0.9300 .
C11 H11 0.9300 .
